data_4115402
loop_
_publ_author_name
'David M. Jenkins'
'Angel J. Di Bilio'
'Matthew J. Allen'
'Theodore A. Betley'
'Jonas C. Peters'

_publ_section_title
;
 Elucidation of a Low Spin Cobalt(II) System in a Distorted Tetrahedral
 Geometry
;
_journal_name_full 'Journal of the American Chemical Society'
_journal_page_first 15336
_journal_page_last 15350
_journal_paper_doi 10.1021/ja026433e
_journal_volume 124
_journal_year 2002
_chemical_formula_moiety 'C45 H41 B Co I O2 P3, 2(C6 H6)'
_chemical_formula_sum 'C57 H53 B Co I O2 P3'
_chemical_formula_weight 1059.54
_chemical_name_systematic
; 
 ? 
;
_space_group_IT_number 14
_symmetry_cell_setting monoclinic
_symmetry_space_group_name_Hall '-P 2yn'
_symmetry_space_group_name_H-M 'P 1 21/n 1'
_atom_sites_solution_hydrogens geom
_atom_sites_solution_primary direct
_atom_sites_solution_secondary difmap
_audit_creation_method SHELXL-97
_cell_angle_alpha 90.00
_cell_angle_beta 106.262(3)
_cell_angle_gamma 90.00
_cell_formula_units_Z 4
_cell_length_a 12.916(3)
_cell_length_b 18.582(4)
_cell_length_c 21.674(5)
_cell_measurement_temperature 98(2)
_cell_volume 4994(2)
_computing_cell_refinement 'Bruker SMART'
_computing_data_collection 'Bruker SMART'
_computing_data_reduction 'Bruker SHELXTL'
_computing_molecular_graphics 'Bruker SHELXTL'
_computing_publication_material 'Bruker SHELXTL'
_computing_structure_refinement 'SHELXL-97 (Sheldrick, 1997)'
_computing_structure_solution 'SHELXS-97 (Sheldrick, 1990)'
_diffrn_ambient_temperature 98(2)
_diffrn_measured_fraction_theta_full 0.998
_diffrn_measured_fraction_theta_max 0.998
_diffrn_measurement_device_type 'CCD area detector'
_diffrn_measurement_method 'phi and omega scans'
_diffrn_radiation_monochromator graphite
_diffrn_radiation_source 'fine-focus sealed tube'
_diffrn_radiation_type MoK\a
_diffrn_radiation_wavelength 0.71073
_diffrn_reflns_av_R_equivalents 0.0773
_diffrn_reflns_av_sigmaI/netI 0.0400
_diffrn_reflns_limit_h_max 14
_diffrn_reflns_limit_h_min -14
_diffrn_reflns_limit_k_max 20
_diffrn_reflns_limit_k_min -20
_diffrn_reflns_limit_l_max 24
_diffrn_reflns_limit_l_min -24
_diffrn_reflns_number 54319
_diffrn_reflns_theta_full 23.32
_diffrn_reflns_theta_max 23.32
_diffrn_reflns_theta_min 1.47
_exptl_absorpt_coefficient_mu 1.100
_exptl_absorpt_correction_type none
_exptl_crystal_colour 'Electric Blue'
_exptl_crystal_density_diffrn 1.409
_exptl_crystal_description Shard
_exptl_crystal_F_000 2164
_exptl_crystal_size_max 0.22
_exptl_crystal_size_mid 0.16
_exptl_crystal_size_min 0.09
_refine_diff_density_max 1.060
_refine_diff_density_min -1.086
_refine_diff_density_rms 0.092
_refine_ls_extinction_method none
_refine_ls_goodness_of_fit_ref 1.755
_refine_ls_hydrogen_treatment mixed
_refine_ls_matrix_type full
_refine_ls_number_parameters 586
_refine_ls_number_reflns 7213
_refine_ls_number_restraints 0
_refine_ls_restrained_S_all 1.755
_refine_ls_R_factor_all 0.0547
_refine_ls_R_factor_gt 0.0361
_refine_ls_shift/su_max 0.062
_refine_ls_shift/su_mean 0.001
_refine_ls_structure_factor_coef Fsqd
_refine_ls_weighting_details 'calc w=1/[\s^2^(Fo^2^)+(0.0000P)^2^+0.0000P] where P=(Fo^2^+2Fc^2^)/3'
_refine_ls_weighting_scheme calc
_refine_ls_wR_factor_gt 0.0602
_refine_ls_wR_factor_ref 0.0637
_reflns_number_gt 5722
_reflns_number_total 7213
_reflns_threshold_expression >2sigma(I)
_cod_data_source_file ja026433e-2_s2_4.cif
_cod_data_source_block dmj02
_cod_original_cell_volume 4993.7(18)
_cod_database_code 4115402

loop_
_symmetry_equiv_pos_as_xyz
'x, y, z'
'-x+1/2, y+1/2, -z+1/2'
'-x, -y, -z'
'x-1/2, -y-1/2, z-1/2'

loop_
_atom_site_label
_atom_site_type_symbol
_atom_site_fract_x
_atom_site_fract_y
_atom_site_fract_z
_atom_site_U_iso_or_equiv
_atom_site_adp_type
_atom_site_occupancy
_atom_site_symmetry_multiplicity
_atom_site_calc_flag
_atom_site_refinement_flags
Co Co 1.01636(4) 0.71354(2) 0.06950(2) 0.01518(13) Uani 1 1 d .
I I 1.12897(2) 0.759689(12) -0.002812(12) 0.02208(8) Uani 1 1 d .
O1 O 0.88740(17) 0.65914(12) 0.02873(11) 0.0183(6) Uani 1 1 d .
O2 O 1.09193(18) 0.65198(11) 0.13985(11) 0.0173(6) Uani 1 1 d .
P3 P 0.96221(7) 0.80378(5) 0.12872(5) 0.0155(2) Uani 1 1 d .
P4 P 1.06921(7) 0.61563(5) 0.19723(5) 0.0157(2) Uani 1 1 d .
P5 P 0.78728(8) 0.63551(5) 0.04640(5) 0.0160(2) Uani 1 1 d .
B B 0.8521(3) 0.6874(2) 0.1866(2) 0.0148(10) Uani 1 1 d .
C1 C 0.7730(3) 0.69270(17) 0.23351(17) 0.0138(8) Uani 1 1 d .
C2 C 0.8076(3) 0.68825(18) 0.30072(17) 0.0178(9) Uani 1 1 d .
H2 H 0.8820 0.6807 0.3212 0.021 Uiso 1 1 calc R
C3 C 0.7375(3) 0.69449(19) 0.33828(18) 0.0225(9) Uani 1 1 d .
H3 H 0.7644 0.6904 0.3837 0.027 Uiso 1 1 calc R
C4 C 0.6293(3) 0.70658(19) 0.31071(19) 0.0232(10) Uani 1 1 d .
H4 H 0.5811 0.7103 0.3366 0.028 Uiso 1 1 calc R
C5 C 0.5924(3) 0.71315(19) 0.24526(19) 0.0228(10) Uani 1 1 d .
H5 H 0.5181 0.7223 0.2254 0.027 Uiso 1 1 calc R
C6 C 0.6634(3) 0.70643(18) 0.20813(18) 0.0203(9) Uani 1 1 d .
H6 H 0.6358 0.7115 0.1629 0.024 Uiso 1 1 calc R
C7 C 0.9729(3) 0.65822(18) 0.22979(16) 0.0152(9) Uani 1 1 d .
H7A H 0.9592 0.6243 0.2619 0.018 Uiso 1 1 calc R
H7B H 1.0099 0.7004 0.2542 0.018 Uiso 1 1 calc R
C8 C 0.8545(3) 0.77174(18) 0.15982(17) 0.0166(9) Uani 1 1 d .
H8A H 0.8519 0.8042 0.1956 0.020 Uiso 1 1 calc R
H8B H 0.7863 0.7790 0.1255 0.020 Uiso 1 1 calc R
C9 C 0.7960(3) 0.62710(18) 0.12918(16) 0.0155(9) Uani 1 1 d .
H9A H 0.7211 0.6203 0.1314 0.019 Uiso 1 1 calc R
H9B H 0.8338 0.5811 0.1433 0.019 Uiso 1 1 calc R
C10 C 1.0232(3) 0.52487(18) 0.17521(17) 0.0132(8) Uani 1 1 d .
C11 C 1.0022(3) 0.47795(19) 0.22011(18) 0.0183(9) Uani 1 1 d .
H11 H 1.0162 0.4923 0.2638 0.022 Uiso 1 1 calc R
C12 C 0.9609(3) 0.41059(19) 0.20110(18) 0.0192(9) Uani 1 1 d .
H12 H 0.9462 0.3786 0.2318 0.023 Uiso 1 1 calc R
C13 C 0.9406(3) 0.3891(2) 0.13782(19) 0.0216(9) Uani 1 1 d .
H13 H 0.9120 0.3426 0.1251 0.026 Uiso 1 1 calc R
C14 C 0.9620(3) 0.43529(19) 0.09313(18) 0.0204(9) Uani 1 1 d .
H14 H 0.9480 0.4207 0.0496 0.024 Uiso 1 1 calc R
C15 C 1.0039(3) 0.50297(18) 0.11187(17) 0.0171(9) Uani 1 1 d .
H15 H 1.0195 0.5345 0.0812 0.021 Uiso 1 1 calc R
C16 C 1.1953(3) 0.60866(19) 0.25970(17) 0.0165(9) Uani 1 1 d .
C17 C 1.2353(3) 0.6687(2) 0.29630(18) 0.0238(10) Uani 1 1 d .
H17 H 1.1941 0.7118 0.2900 0.029 Uiso 1 1 calc R
C18 C 1.3349(3) 0.6668(2) 0.34208(18) 0.0256(10) Uani 1 1 d .
H18 H 1.3616 0.7084 0.3670 0.031 Uiso 1 1 calc R
C19 C 1.3946(3) 0.6048(2) 0.35108(19) 0.0261(10) Uani 1 1 d .
H19 H 1.4628 0.6032 0.3823 0.031 Uiso 1 1 calc R
C20 C 1.3556(3) 0.5448(2) 0.3149(2) 0.0317(11) Uani 1 1 d .
H20 H 1.3972 0.5019 0.3212 0.038 Uiso 1 1 calc R
C21 C 1.2568(3) 0.5463(2) 0.26951(19) 0.0253(10) Uani 1 1 d .
H21 H 1.2306 0.5045 0.2448 0.030 Uiso 1 1 calc R
C22 C 0.6800(3) 0.69805(19) 0.01185(17) 0.0203(9) Uani 1 1 d .
C23 C 0.6994(3) 0.7546(2) -0.02567(18) 0.0315(10) Uani 1 1 d .
H23 H 0.7678 0.7590 -0.0337 0.038 Uiso 1 1 calc R
C24 C 0.6187(4) 0.8047(2) -0.0514(2) 0.0438(13) Uani 1 1 d .
H24 H 0.6317 0.8431 -0.0772 0.053 Uiso 1 1 calc R
C25 C 0.5205(4) 0.7984(2) -0.0394(2) 0.0408(12) Uani 1 1 d .
H25 H 0.4662 0.8335 -0.0558 0.049 Uiso 1 1 calc R
C26 C 0.4995(3) 0.7420(2) -0.0037(2) 0.0339(11) Uani 1 1 d .
H26 H 0.4306 0.7376 0.0035 0.041 Uiso 1 1 calc R
C27 C 0.5783(3) 0.6919(2) 0.02156(18) 0.0236(10) Uani 1 1 d .
H27 H 0.5632 0.6527 0.0459 0.028 Uiso 1 1 calc R
C28 C 0.7472(3) 0.55011(18) 0.00754(17) 0.0146(8) Uani 1 1 d .
C29 C 0.7760(3) 0.53414(19) -0.04755(17) 0.0178(9) Uani 1 1 d .
H29 H 0.8147 0.5686 -0.0647 0.021 Uiso 1 1 calc R
C30 C 0.7494(3) 0.4687(2) -0.07815(18) 0.0226(9) Uani 1 1 d .
H30 H 0.7697 0.4585 -0.1161 0.027 Uiso 1 1 calc R
C31 C 0.6933(3) 0.4183(2) -0.05357(19) 0.0233(10) Uani 1 1 d .
H31 H 0.6751 0.3732 -0.0744 0.028 Uiso 1 1 calc R
C32 C 0.6638(3) 0.4337(2) 0.00150(18) 0.0251(10) Uani 1 1 d .
H32 H 0.6253 0.3991 0.0185 0.030 Uiso 1 1 calc R
C33 C 0.6901(3) 0.49935(19) 0.03200(18) 0.0208(9) Uani 1 1 d .
H33 H 0.6692 0.5098 0.0697 0.025 Uiso 1 1 calc R
C34 C 1.0775(3) 0.82606(18) 0.19681(17) 0.0160(9) Uani 1 1 d .
C35 C 1.0694(3) 0.84228(18) 0.25796(17) 0.0193(9) Uani 1 1 d .
H35 H 1.0008 0.8412 0.2660 0.023 Uiso 1 1 calc R
C36 C 1.1600(3) 0.86000(18) 0.30724(18) 0.0206(9) Uani 1 1 d .
H36 H 1.1530 0.8720 0.3485 0.025 Uiso 1 1 calc R
C37 C 1.2599(3) 0.86017(18) 0.29642(18) 0.0220(9) Uani 1 1 d .
H37 H 1.3223 0.8711 0.3305 0.026 Uiso 1 1 calc R
C38 C 1.2693(3) 0.84441(19) 0.23579(19) 0.0244(10) Uani 1 1 d .
H38 H 1.3381 0.8456 0.2280 0.029 Uiso 1 1 calc R
C39 C 1.1793(3) 0.82697(18) 0.18694(18) 0.0211(9) Uani 1 1 d .
H39 H 1.1868 0.8153 0.1457 0.025 Uiso 1 1 calc R
C40 C 0.9178(3) 0.89166(18) 0.09391(18) 0.0170(9) Uani 1 1 d .
C41 C 0.8907(3) 0.94506(19) 0.13126(19) 0.0210(9) Uani 1 1 d .
H41 H 0.8968 0.9360 0.1753 0.025 Uiso 1 1 calc R
C42 C 0.8549(3) 1.0115(2) 0.1049(2) 0.0245(10) Uani 1 1 d .
H42 H 0.8368 1.0479 0.1309 0.029 Uiso 1 1 calc R
C43 C 0.8456(3) 1.0248(2) 0.04126(19) 0.0252(10) Uani 1 1 d .
H43 H 0.8213 1.0704 0.0233 0.030 Uiso 1 1 calc R
C44 C 0.8713(3) 0.97242(19) 0.0037(2) 0.0286(10) Uani 1 1 d .
H44 H 0.8637 0.9816 -0.0405 0.034 Uiso 1 1 calc R
C45 C 0.9086(3) 0.9057(2) 0.03004(19) 0.0245(10) Uani 1 1 d .
H45 H 0.9278 0.8698 0.0040 0.029 Uiso 1 1 calc R
C46 C 0.6503(3) 0.5123(2) 0.21846(18) 0.0255(10) Uani 1 1 d .
H46 H 0.6698 0.5542 0.2443 0.031 Uiso 1 1 calc R
C47 C 0.5551(3) 0.5105(2) 0.16923(19) 0.0272(10) Uani 1 1 d .
H47 H 0.5091 0.5514 0.1613 0.033 Uiso 1 1 calc R
C48 C 0.5266(3) 0.4498(2) 0.13166(19) 0.0273(10) Uani 1 1 d .
H48 H 0.4617 0.4491 0.0975 0.033 Uiso 1 1 calc R
C49 C 0.5932(3) 0.3899(2) 0.14402(18) 0.0259(10) Uani 1 1 d .
H49 H 0.5733 0.3476 0.1188 0.031 Uiso 1 1 calc R
C50 C 0.6877(3) 0.3915(2) 0.19268(19) 0.0270(10) Uani 1 1 d .
H50 H 0.7333 0.3504 0.2009 0.032 Uiso 1 1 calc R
C51 C 0.7168(3) 0.4527(2) 0.22971(18) 0.0257(10) Uani 1 1 d .
H51 H 0.7827 0.4538 0.2630 0.031 Uiso 1 1 calc R
C52 C 0.5462(5) 0.8803(3) 0.1156(2) 0.0571(14) Uani 1 1 d .
H52 H 0.5938 0.8405 0.1266 0.069 Uiso 1 1 calc R
C53 C 0.5831(5) 0.9425(4) 0.1015(3) 0.103(3) Uani 1 1 d .
H53 H 0.6565 0.9476 0.1021 0.124 Uiso 1 1 calc R
C55 C 0.4084(5) 0.9912(4) 0.0871(5) 0.191(6) Uani 1 1 d .
H55 H 0.3614 1.0316 0.0786 0.229 Uiso 1 1 calc R
C56 C 0.3724(4) 0.9275(3) 0.1001(2) 0.0603(15) Uani 1 1 d .
H56 H 0.2988 0.9213 0.0990 0.072 Uiso 1 1 calc R
C57 C 0.4411(5) 0.8723(3) 0.1147(2) 0.0529(14) Uani 1 1 d .
H57 H 0.4163 0.8268 0.1246 0.064 Uiso 1 1 calc R
C54 C 0.5147(6) 0.9985(4) 0.0861(5) 0.241(8) Uani 1 1 d .
H54 H 0.5394 1.0433 0.0745 0.289 Uiso 1 1 calc R

loop_
_atom_site_aniso_label
_atom_site_aniso_U_11
_atom_site_aniso_U_22
_atom_site_aniso_U_33
_atom_site_aniso_U_23
_atom_site_aniso_U_13
_atom_site_aniso_U_12
Co 0.0181(3) 0.0124(3) 0.0148(3) -0.0003(2) 0.0042(2) -0.0017(2)
I 0.02984(15) 0.01825(15) 0.02165(15) 0.00001(12) 0.01294(11) -0.00313(12)
O1 0.0198(15) 0.0183(14) 0.0166(15) -0.0019(11) 0.0050(12) -0.0037(11)
O2 0.0210(14) 0.0125(14) 0.0190(15) 0.0008(11) 0.0068(12) 0.0001(11)
P3 0.0174(5) 0.0135(6) 0.0155(6) -0.0004(4) 0.0046(4) -0.0008(4)
P4 0.0173(6) 0.0131(5) 0.0163(6) -0.0001(4) 0.0042(5) 0.0007(4)
P5 0.0178(6) 0.0145(5) 0.0150(6) -0.0010(4) 0.0035(5) -0.0019(4)
B 0.016(2) 0.014(2) 0.014(3) -0.0032(19) 0.003(2) -0.0025(19)
C1 0.016(2) 0.0050(19) 0.020(2) -0.0022(16) 0.0056(18) -0.0040(16)
C2 0.016(2) 0.016(2) 0.022(2) 0.0012(17) 0.0060(18) 0.0008(16)
C3 0.032(3) 0.022(2) 0.015(2) -0.0012(18) 0.009(2) -0.0006(19)
C4 0.033(3) 0.015(2) 0.029(3) -0.0050(19) 0.020(2) -0.0030(19)
C5 0.016(2) 0.021(2) 0.033(3) -0.0061(19) 0.010(2) 0.0002(17)
C6 0.024(2) 0.018(2) 0.017(2) -0.0017(17) 0.0037(19) -0.0004(17)
C7 0.020(2) 0.012(2) 0.015(2) 0.0001(16) 0.0067(18) -0.0037(16)
C8 0.014(2) 0.018(2) 0.017(2) -0.0036(17) 0.0036(17) 0.0009(16)
C9 0.012(2) 0.016(2) 0.019(2) 0.0010(17) 0.0052(17) -0.0011(16)
C10 0.012(2) 0.013(2) 0.015(2) 0.0001(17) 0.0036(17) 0.0016(15)
C11 0.014(2) 0.019(2) 0.023(2) -0.0010(18) 0.0054(18) 0.0022(17)
C12 0.017(2) 0.015(2) 0.026(3) 0.0055(18) 0.0070(19) -0.0003(17)
C13 0.013(2) 0.015(2) 0.034(3) -0.003(2) 0.0033(19) -0.0010(17)
C14 0.023(2) 0.018(2) 0.019(2) -0.0043(18) 0.0028(19) 0.0062(18)
C15 0.014(2) 0.012(2) 0.024(2) 0.0050(18) 0.0037(18) 0.0034(16)
C16 0.018(2) 0.018(2) 0.015(2) 0.0016(18) 0.0075(17) -0.0033(18)
C17 0.020(2) 0.019(2) 0.028(3) -0.0001(19) 0.000(2) 0.0054(18)
C18 0.021(2) 0.026(2) 0.026(3) -0.0089(19) 0.001(2) -0.0020(19)
C19 0.017(2) 0.034(3) 0.023(3) 0.005(2) -0.0016(19) 0.001(2)
C20 0.023(2) 0.021(2) 0.045(3) 0.002(2) 0.000(2) 0.0100(19)
C21 0.025(2) 0.019(2) 0.030(3) -0.0032(19) 0.005(2) 0.0038(18)
C22 0.026(2) 0.016(2) 0.014(2) -0.0040(17) -0.0027(18) 0.0007(18)
C23 0.038(3) 0.026(3) 0.026(2) 0.001(2) 0.003(2) -0.001(2)
C24 0.057(3) 0.021(3) 0.047(3) 0.014(2) 0.003(3) 0.010(2)
C25 0.042(3) 0.027(3) 0.039(3) -0.007(2) -0.013(2) 0.013(2)
C26 0.023(2) 0.031(3) 0.040(3) -0.016(2) -0.003(2) 0.007(2)
C27 0.022(2) 0.020(2) 0.025(2) -0.0072(19) 0.0004(19) -0.0002(18)
C28 0.012(2) 0.015(2) 0.014(2) 0.0022(17) 0.0002(17) 0.0029(16)
C29 0.016(2) 0.017(2) 0.018(2) 0.0012(18) 0.0017(18) 0.0026(16)
C30 0.020(2) 0.029(3) 0.019(2) -0.0035(19) 0.0062(19) 0.0028(19)
C31 0.023(2) 0.017(2) 0.026(3) -0.0052(19) 0.000(2) 0.0013(18)
C32 0.031(3) 0.018(2) 0.025(3) 0.0004(19) 0.007(2) -0.0092(18)
C33 0.024(2) 0.023(2) 0.016(2) -0.0028(19) 0.0077(19) -0.0053(18)
C34 0.017(2) 0.011(2) 0.021(2) -0.0002(17) 0.0066(18) -0.0044(16)
C35 0.017(2) 0.018(2) 0.022(2) -0.0018(18) 0.0055(19) -0.0010(17)
C36 0.024(2) 0.018(2) 0.019(2) -0.0067(18) 0.006(2) 0.0017(18)
C37 0.023(2) 0.016(2) 0.023(3) -0.0056(18) 0.0007(19) -0.0005(17)
C38 0.017(2) 0.027(2) 0.033(3) -0.008(2) 0.012(2) -0.0067(18)
C39 0.025(2) 0.020(2) 0.020(2) -0.0028(18) 0.0079(19) -0.0031(18)
C40 0.015(2) 0.015(2) 0.021(2) -0.0003(18) 0.0051(18) -0.0054(16)
C41 0.024(2) 0.017(2) 0.025(2) -0.0007(19) 0.0111(19) -0.0023(18)
C42 0.022(2) 0.014(2) 0.038(3) -0.005(2) 0.009(2) -0.0032(18)
C43 0.024(2) 0.014(2) 0.033(3) 0.007(2) 0.002(2) 0.0027(18)
C44 0.039(3) 0.025(2) 0.021(2) 0.007(2) 0.007(2) 0.006(2)
C45 0.027(2) 0.020(2) 0.026(3) -0.0007(19) 0.007(2) 0.0041(18)
C46 0.033(3) 0.024(3) 0.022(3) -0.0013(19) 0.013(2) -0.009(2)
C47 0.030(3) 0.027(3) 0.029(3) 0.009(2) 0.015(2) 0.002(2)
C48 0.020(2) 0.038(3) 0.023(3) 0.006(2) 0.006(2) -0.007(2)
C49 0.033(3) 0.026(3) 0.022(3) -0.0028(19) 0.014(2) -0.014(2)
C50 0.028(3) 0.025(2) 0.032(3) 0.007(2) 0.015(2) 0.002(2)
C51 0.018(2) 0.035(3) 0.023(3) 0.006(2) 0.0032(19) 0.001(2)
C52 0.071(4) 0.056(4) 0.046(4) -0.013(3) 0.019(3) 0.003(3)
C53 0.065(4) 0.118(6) 0.091(5) 0.058(4) -0.036(4) -0.059(4)
C55 0.084(6) 0.058(5) 0.327(13) 0.092(6) -0.112(7) -0.032(4)
C56 0.055(4) 0.057(4) 0.054(4) 0.012(3) -0.009(3) 0.004(3)
C57 0.083(4) 0.032(3) 0.052(4) -0.001(3) 0.033(3) -0.003(3)
C54 0.093(6) 0.113(7) 0.393(16) 0.185(9) -0.134(8) -0.068(5)

loop_
_atom_type_symbol
_atom_type_description
_atom_type_scat_dispersion_real
_atom_type_scat_dispersion_imag
_atom_type_scat_source
C C 0.0033 0.0016 'International Tables Vol C Tables 4.2.6.8 and 6.1.1.4'
H H 0.0000 0.0000 'International Tables Vol C Tables 4.2.6.8 and 6.1.1.4'
B B 0.0013 0.0007 'International Tables Vol C Tables 4.2.6.8 and 6.1.1.4'
O O 0.0106 0.0060 'International Tables Vol C Tables 4.2.6.8 and 6.1.1.4'
P P 0.1023 0.0942 'International Tables Vol C Tables 4.2.6.8 and 6.1.1.4'
Co Co 0.3494 0.9721 'International Tables Vol C Tables 4.2.6.8 and 6.1.1.4'
I I -0.4742 1.8119 'International Tables Vol C Tables 4.2.6.8 and 6.1.1.4'

loop_
_geom_angle_atom_site_label_1
_geom_angle_atom_site_label_2
_geom_angle_atom_site_label_3
_geom_angle
O1 Co O2 103.32(10)
O1 Co P3 105.90(7)
O2 Co P3 98.85(7)
O1 Co I 117.25(7)
O2 Co I 115.55(7)
P3 Co I 113.83(3)
P5 O1 Co 136.27(15)
P4 O2 Co 137.65(14)
C8 P3 C40 105.27(16)
C8 P3 C34 108.15(17)
C40 P3 C34 102.83(16)
C8 P3 Co 110.41(11)
C40 P3 Co 121.60(13)
C34 P3 Co 107.78(12)
O2 P4 C7 116.44(15)
O2 P4 C10 108.92(15)
C7 P4 C10 107.79(16)
O2 P4 C16 107.82(15)
C7 P4 C16 108.54(16)
C10 P4 C16 106.95(16)
O1 P5 C9 117.73(15)
O1 P5 C22 108.65(16)
C9 P5 C22 107.49(17)
O1 P5 C28 106.92(15)
C9 P5 C28 108.88(16)
C22 P5 C28 106.65(16)
C1 B C7 108.7(3)
C1 B C8 103.6(3)
C7 B C8 113.2(3)
C1 B C9 106.6(3)
C7 B C9 109.9(3)
C8 B C9 114.4(3)
C6 C1 C2 114.5(3)
C6 C1 B 120.6(3)
C2 C1 B 124.8(3)
C3 C2 C1 122.5(3)
C3 C2 H2 118.8
C1 C2 H2 118.8
C4 C3 C2 120.8(4)
C4 C3 H3 119.6
C2 C3 H3 119.6
C5 C4 C3 118.8(3)
C5 C4 H4 120.6
C3 C4 H4 120.6
C4 C5 C6 119.9(3)
C4 C5 H5 120.0
C6 C5 H5 120.0
C5 C6 C1 123.6(4)
C5 C6 H6 118.2
C1 C6 H6 118.2
B C7 P4 124.8(2)
B C7 H7A 106.1
P4 C7 H7A 106.1
B C7 H7B 106.1
P4 C7 H7B 106.1
H7A C7 H7B 106.3
B C8 P3 121.9(2)
B C8 H8A 106.9
P3 C8 H8A 106.9
B C8 H8B 106.9
P3 C8 H8B 106.9
H8A C8 H8B 106.7
B C9 P5 125.6(2)
B C9 H9A 105.9
P5 C9 H9A 105.9
B C9 H9B 105.9
P5 C9 H9B 105.9
H9A C9 H9B 106.2
C15 C10 C11 119.6(3)
C15 C10 P4 119.4(3)
C11 C10 P4 121.0(3)
C12 C11 C10 119.7(4)
C12 C11 H11 120.1
C10 C11 H11 120.1
C11 C12 C13 120.6(3)
C11 C12 H12 119.7
C13 C12 H12 119.7
C14 C13 C12 119.8(3)
C14 C13 H13 120.1
C12 C13 H13 120.1
C13 C14 C15 119.9(4)
C13 C14 H14 120.1
C15 C14 H14 120.1
C14 C15 C10 120.3(3)
C14 C15 H15 119.9
C10 C15 H15 119.9
C17 C16 C21 118.7(3)
C17 C16 P4 119.1(3)
C21 C16 P4 122.1(3)
C16 C17 C18 120.8(3)
C16 C17 H17 119.6
C18 C17 H17 119.6
C19 C18 C17 119.7(4)
C19 C18 H18 120.2
C17 C18 H18 120.2
C18 C19 C20 120.0(4)
C18 C19 H19 120.0
C20 C19 H19 120.0
C21 C20 C19 120.6(4)
C21 C20 H20 119.7
C19 C20 H20 119.7
C20 C21 C16 120.2(4)
C20 C21 H21 119.9
C16 C21 H21 119.9
C27 C22 C23 118.8(3)
C27 C22 P5 122.2(3)
C23 C22 P5 119.0(3)
C24 C23 C22 120.1(4)
C24 C23 H23 120.0
C22 C23 H23 120.0
C25 C24 C23 119.7(4)
C25 C24 H24 120.2
C23 C24 H24 120.2
C24 C25 C26 120.7(4)
C24 C25 H25 119.6
C26 C25 H25 119.6
C25 C26 C27 120.1(4)
C25 C26 H26 120.0
C27 C26 H26 120.0
C26 C27 C22 120.6(4)
C26 C27 H27 119.7
C22 C27 H27 119.7
C29 C28 C33 119.0(3)
C29 C28 P5 118.8(3)
C33 C28 P5 122.2(3)
C28 C29 C30 120.9(3)
C28 C29 H29 119.5
C30 C29 H29 119.5
C31 C30 C29 120.0(4)
C31 C30 H30 120.0
C29 C30 H30 120.0
C30 C31 C32 119.6(4)
C30 C31 H31 120.2
C32 C31 H31 120.2
C31 C32 C33 120.4(4)
C31 C32 H32 119.8
C33 C32 H32 119.8
C32 C33 C28 120.1(3)
C32 C33 H33 120.0
C28 C33 H33 120.0
C39 C34 C35 118.1(3)
C39 C34 P3 118.1(3)
C35 C34 P3 123.9(3)
C36 C35 C34 120.9(3)
C36 C35 H35 119.6
C34 C35 H35 119.6
C37 C36 C35 120.0(4)
C37 C36 H36 120.0
C35 C36 H36 120.0
C36 C37 C38 119.8(4)
C36 C37 H37 120.1
C38 C37 H37 120.1
C39 C38 C37 120.1(4)
C39 C38 H38 120.0
C37 C38 H38 120.0
C38 C39 C34 121.1(4)
C38 C39 H39 119.4
C34 C39 H39 119.4
C45 C40 C41 119.0(3)
C45 C40 P3 120.9(3)
C41 C40 P3 120.1(3)
C42 C41 C40 120.5(4)
C42 C41 H41 119.8
C40 C41 H41 119.8
C43 C42 C41 120.0(4)
C43 C42 H42 120.0
C41 C42 H42 120.0
C44 C43 C42 120.2(4)
C44 C43 H43 119.9
C42 C43 H43 119.9
C43 C44 C45 120.1(4)
C43 C44 H44 119.9
C45 C44 H44 119.9
C40 C45 C44 120.2(4)
C40 C45 H45 119.9
C44 C45 H45 119.9
C51 C46 C47 119.4(4)
C51 C46 H46 120.3
C47 C46 H46 120.3
C48 C47 C46 120.5(4)
C48 C47 H47 119.8
C46 C47 H47 119.8
C47 C48 C49 119.6(4)
C47 C48 H48 120.2
C49 C48 H48 120.2
C50 C49 C48 120.1(4)
C50 C49 H49 120.0
C48 C49 H49 120.0
C49 C50 C51 120.2(4)
C49 C50 H50 119.9
C51 C50 H50 119.9
C46 C51 C50 120.2(4)
C46 C51 H51 119.9
C50 C51 H51 119.9
C53 C52 C57 121.2(6)
C53 C52 H52 119.4
C57 C52 H52 119.4
C52 C53 C54 118.7(6)
C52 C53 H53 120.6
C54 C53 H53 120.6
C56 C55 C54 119.8(6)
C56 C55 H55 120.1
C54 C55 H55 120.1
C55 C56 C57 119.0(6)
C55 C56 H56 120.5
C57 C56 H56 120.5
C56 C57 C52 120.9(5)
C56 C57 H57 119.6
C52 C57 H57 119.6
C53 C54 C55 120.3(6)
C53 C54 H54 119.8
C55 C54 H54 119.8

loop_
_geom_bond_atom_site_label_1
_geom_bond_atom_site_label_2
_geom_bond_distance
Co O1 1.937(2)
Co O2 1.937(2)
Co P3 2.3347(11)
Co I 2.5660(6)
O1 P5 1.513(2)
O2 P4 1.514(2)
P3 C8 1.808(3)
P3 C40 1.823(4)
P3 C34 1.826(4)
P4 C7 1.778(3)
P4 C10 1.807(3)
P4 C16 1.807(4)
P5 C9 1.773(3)
P5 C22 1.803(4)
P5 C28 1.803(4)
B C1 1.633(5)
B C7 1.670(5)
B C8 1.674(5)
B C9 1.681(5)
C1 C6 1.392(5)
C1 C2 1.402(5)
C2 C3 1.381(5)
C2 H2 0.9500
C3 C4 1.376(5)
C3 H3 0.9500
C4 C5 1.369(5)
C4 H4 0.9500
C5 C6 1.385(5)
C5 H5 0.9500
C6 H6 0.9500
C7 H7A 0.9900
C7 H7B 0.9900
C8 H8A 0.9900
C8 H8B 0.9900
C9 H9A 0.9900
C9 H9B 0.9900
C10 C15 1.386(5)
C10 C11 1.389(5)
C11 C12 1.378(5)
C11 H11 0.9500
C12 C13 1.381(5)
C12 H12 0.9500
C13 C14 1.379(5)
C13 H13 0.9500
C14 C15 1.384(5)
C14 H14 0.9500
C15 H15 0.9500
C16 C17 1.383(5)
C16 C21 1.388(5)
C17 C18 1.388(5)
C17 H17 0.9500
C18 C19 1.370(5)
C18 H18 0.9500
C19 C20 1.376(5)
C19 H19 0.9500
C20 C21 1.375(5)
C20 H20 0.9500
C21 H21 0.9500
C22 C27 1.391(5)
C22 C23 1.394(5)
C23 C24 1.393(5)
C23 H23 0.9500
C24 C25 1.371(6)
C24 H24 0.9500
C25 C26 1.373(6)
C25 H25 0.9500
C26 C27 1.376(5)
C26 H26 0.9500
C27 H27 0.9500
C28 C29 1.379(5)
C28 C33 1.390(5)
C29 C30 1.381(5)
C29 H29 0.9500
C30 C31 1.380(5)
C30 H30 0.9500
C31 C32 1.381(5)
C31 H31 0.9500
C32 C33 1.383(5)
C32 H32 0.9500
C33 H33 0.9500
C34 C39 1.391(5)
C34 C35 1.392(5)
C35 C36 1.385(5)
C35 H35 0.9500
C36 C37 1.375(5)
C36 H36 0.9500
C37 C38 1.384(5)
C37 H37 0.9500
C38 C39 1.374(5)
C38 H38 0.9500
C39 H39 0.9500
C40 C45 1.381(5)
C40 C41 1.386(5)
C41 C42 1.384(5)
C41 H41 0.9500
C42 C43 1.373(5)
C42 H42 0.9500
C43 C44 1.368(5)
C43 H43 0.9500
C44 C45 1.393(5)
C44 H44 0.9500
C45 H45 0.9500
C46 C51 1.379(5)
C46 C47 1.385(5)
C46 H46 0.9500
C47 C48 1.380(5)
C47 H47 0.9500
C48 C49 1.387(5)
C48 H48 0.9500
C49 C50 1.372(5)
C49 H49 0.9500
C50 C51 1.383(5)
C50 H50 0.9500
C51 H51 0.9500
C52 C53 1.317(7)
C52 C57 1.360(6)
C52 H52 0.9500
C53 C54 1.346(10)
C53 H53 0.9500
C55 C56 1.332(7)
C55 C54 1.385(11)
C55 H55 0.9500
C56 C57 1.335(6)
C56 H56 0.9500
C57 H57 0.9500
C54 H54 0.9500
